data_9011241
loop_
_publ_author_name
'Kato, K.'
'Takayama, E.'

_publ_section_title
;
 Das entwaesserungsverhalten des natriummetavanadatdihydrats und die
 kristallstruktur des beta-natriummetavanadats
 Note: anisoB's corrected from ICSD
;
_journal_issue 2
_journal_name_full 'Acta Crystallographica, Section B'
_journal_page_first 102
_journal_page_last 105
_journal_paper_doi 10.1107/S0108768184001828
_journal_volume 40
_journal_year 1984
_chemical_formula_sum 'Na O3 V'
_chemical_name_mineral Metamunirite
_space_group_IT_number 62
_symmetry_space_group_name_Hall '-P 2ac 2n'
_symmetry_space_group_name_H-M 'P n m a'
_cell_angle_alpha 90
_cell_angle_beta 90
_cell_angle_gamma 90
_cell_length_a 14.147
_cell_length_b 3.6496
_cell_length_c 5.364
_cell_formula_units_Z 4
_cell_volume 276.948
_database_code_amcsd 0009802
_exptl_crystal_density_diffrn 2.924
_cod_original_formula_sum 'Na V O3'
_cod_database_code 9011241

loop_
_space_group_symop_operation_xyz
x,y,z
x,1/2-y,z
-x,1/2+y,-z
1/2-x,1/2+y,1/2+z
1/2+x,1/2-y,1/2-z
1/2+x,y,1/2-z
1/2-x,-y,1/2+z
-x,-y,-z

loop_
_atom_site_aniso_label
_atom_site_aniso_U_11
_atom_site_aniso_U_22
_atom_site_aniso_U_33
_atom_site_aniso_U_12
_atom_site_aniso_U_13
_atom_site_aniso_U_23
Na 0.02231 0.00607 0.03207 0.00000 0.00038 0.00000
V 0.00913 0.00405 0.01166 0.00000 0.00346 0.00000
O1 0.01521 0.01350 0.03498 0.00000 0.00884 0.00000
O2 0.02940 0.01417 0.02041 0.00000 0.01000 0.00000
O3 0.00913 0.00270 0.04373 0.00000 0.00615 0.00000

loop_
_atom_site_label
_atom_site_fract_x
_atom_site_fract_y
_atom_site_fract_z
_atom_site_U_iso_or_equiv
Na 0.33030 0.25000 -0.11500 0.02026
V 0.08440 0.25000 -0.07600 0.00760
O1 0.18400 0.25000 0.10000 0.02153
O2 0.11000 0.25000 -0.37300 0.02153
O3 -0.05200 0.25000 0.00600 0.01900

loop_
_cod_related_entry_id
_cod_related_entry_database
_cod_related_entry_code
1 AMCSD 0009802
